data_1553754
loop_
_publ_author_name
'Selvaraju, Manikandan'
'Wang, Ying-Lien'
'Sun, Chung-Ming'

_publ_section_title
;
 Ruthenium(ii)-catalyzed C--H alkenylation/annulation cascade for the
 rapid synthesis of benzoimidazoisoindoles
;
_journal_issue 7
_journal_name_full 'Organic Chemistry Frontiers'
_journal_page_first 1358
_journal_paper_doi 10.1039/C7QO00136C
_journal_volume 4
_journal_year 2017
_chemical_formula_sum 'C18 H16 N2 O2'
_chemical_formula_weight 292.33
_chemical_name_systematic 'methyl 2-(3-methyl-11H-benzo[4,5]imidazo[2,1-a]isoindol-11-yl)acetate'
_space_group_crystal_system monoclinic
_space_group_IT_number 14
_space_group_name_Hall '-P 2ybc'
_space_group_name_H-M_alt 'P 1 21/c 1'
_atom_sites_solution_hydrogens geom
_audit_creation_method SHELXL-2014/6
_audit_update_record
;
2016-05-19 deposited with the CCDC.
2017-04-11 downloaded from the CCDC.
;
_cell_angle_alpha 90
_cell_angle_beta 100.607(2)
_cell_angle_gamma 90
_cell_formula_units_Z 4
_cell_length_a 12.4244(9)
_cell_length_b 8.0614(6)
_cell_length_c 14.7164(10)
_cell_measurement_reflns_used 4149
_cell_measurement_temperature 100(2)
_cell_measurement_theta_max 26.3552
_cell_measurement_theta_min 2.8164
_cell_volume 1448.78(18)
_computing_cell_refinement 'SAINT V8.34A (Bruker AXS Inc., 2013)'
_computing_data_collection 'APEX2 (Bruker AXS, 2010)'
_computing_data_reduction 'SAINT V8.34A (Bruker AXS Inc., 2013)'
_computing_molecular_graphics 'SHELXTL (Sheldrick, 2008)'
_computing_publication_material SHELXTL
_computing_structure_refinement 'SHELXL-2014/6 (Sheldrick, 2014)'
_diffrn_ambient_temperature 100(2)
_diffrn_detector_area_resol_mean 8.3333
_diffrn_measured_fraction_theta_full 0.998
_diffrn_measured_fraction_theta_max 0.998
_diffrn_measurement_device_type 'Bruker APEX-II CCD'
_diffrn_measurement_method '\f and \w scans'
_diffrn_radiation_type MoK\a
_diffrn_radiation_wavelength 0.71073
_diffrn_reflns_av_R_equivalents 0.0265
_diffrn_reflns_av_unetI/netI 0.0228
_diffrn_reflns_Laue_measured_fraction_full 0.998
_diffrn_reflns_Laue_measured_fraction_max 0.998
_diffrn_reflns_limit_h_max 15
_diffrn_reflns_limit_h_min -15
_diffrn_reflns_limit_k_max 5
_diffrn_reflns_limit_k_min -10
_diffrn_reflns_limit_l_max 18
_diffrn_reflns_limit_l_min -18
_diffrn_reflns_number 11617
_diffrn_reflns_point_group_measured_fraction_full 0.998
_diffrn_reflns_point_group_measured_fraction_max 0.998
_diffrn_reflns_theta_full 25.242
_diffrn_reflns_theta_max 26.379
_diffrn_reflns_theta_min 2.816
_exptl_absorpt_coefficient_mu 0.089
_exptl_absorpt_correction_T_max 0.9485
_exptl_absorpt_correction_T_min 0.9082
_exptl_absorpt_correction_type multi-scan
_exptl_absorpt_process_details 'SADABS V2014/4 (Bruker AXS Inc.)'
_exptl_crystal_colour Yellow
_exptl_crystal_density_diffrn 1.340
_exptl_crystal_density_meas ?
_exptl_crystal_density_method 'not measured'
_exptl_crystal_description Lump
_exptl_crystal_F_000 616
_exptl_crystal_size_max 0.25
_exptl_crystal_size_mid 0.20
_exptl_crystal_size_min 0.20
_refine_diff_density_max 0.241
_refine_diff_density_min -0.197
_refine_diff_density_rms 0.040
_refine_ls_extinction_method none
_refine_ls_goodness_of_fit_ref 1.030
_refine_ls_hydrogen_treatment constr
_refine_ls_matrix_type full
_refine_ls_number_parameters 201
_refine_ls_number_reflns 2954
_refine_ls_number_restraints 0
_refine_ls_restrained_S_all 1.030
_refine_ls_R_factor_all 0.0463
_refine_ls_R_factor_gt 0.0376
_refine_ls_shift/su_max 0.000
_refine_ls_shift/su_mean 0.000
_refine_ls_structure_factor_coef Fsqd
_refine_ls_weighting_details 'w=1/[\s^2^(Fo^2^)+(0.0451P)^2^+0.6018P] where P=(Fo^2^+2Fc^2^)/3'
_refine_ls_weighting_scheme calc
_refine_ls_wR_factor_gt 0.0917
_refine_ls_wR_factor_ref 0.0982
_reflns_Friedel_coverage 0.000
_reflns_number_gt 2477
_reflns_number_total 2954
_reflns_threshold_expression 'I > 2\s(I)'
_cod_data_source_file c7qo00136c2.cif
_cod_data_source_block mo_160318LT_0m
_cod_depositor_comments
;
The following automatic conversions were performed:

data item '_exptl_crystal_density_meas' value 'not measured' was
changed to '?' -- the value is perceived as not measured.

Automatic conversion script
Id: cif_fix_values 6909 2019-04-08 15:41:33Z antanas 
;
_cod_original_sg_symbol_H-M 'P 21/c'
_cod_database_code 1553754
_shelx_space_group_comment
;
The symmetry employed for this shelxl refinement is uniquely defined
by the following loop, which should always be used as a source of
symmetry information in preference to the above space-group names.
They are only intended as comments.
;
_shelxl_version_number 2014/6

loop_
_space_group_symop_operation_xyz
'x, y, z'
'-x, y+1/2, -z+1/2'
'-x, -y, -z'
'x, -y-1/2, z-1/2'

loop_
_atom_site_label
_atom_site_type_symbol
_atom_site_fract_x
_atom_site_fract_y
_atom_site_fract_z
_atom_site_U_iso_or_equiv
_atom_site_adp_type
_atom_site_occupancy
_atom_site_site_symmetry_order
_atom_site_calc_flag
_atom_site_refinement_flags_posn
_atom_site_refinement_flags_adp
O1 O 0.18653(7) 0.03180(13) 0.25396(7) 0.0280(2) Uani 1 1 d . .
O2 O 0.14514(8) 0.25657(13) 0.33094(6) 0.0279(2) Uani 1 1 d . .
N1 N 0.36507(8) 0.18864(13) 0.50895(7) 0.0177(2) Uani 1 1 d . .
N2 N 0.46072(9) 0.08254(13) 0.64190(7) 0.0187(2) Uani 1 1 d . .
C1 C 0.07153(12) 0.0101(2) 0.21687(12) 0.0404(4) Uani 1 1 d . .
H16 H 0.0321 -0.0121 0.2675 0.061 Uiso 1 1 calc R U
H3 H 0.0619 -0.0837 0.1737 0.061 Uiso 1 1 calc R U
H1 H 0.0425 0.1111 0.1843 0.061 Uiso 1 1 calc R U
C2 C 0.21221(11) 0.16451(16) 0.30886(8) 0.0202(3) Uani 1 1 d . .
C3 C 0.33428(10) 0.18076(16) 0.33565(8) 0.0184(3) Uani 1 1 d . .
H14 H 0.3624 0.2345 0.2842 0.022 Uiso 1 1 calc R U
H15 H 0.3666 0.0683 0.3439 0.022 Uiso 1 1 calc R U
C4 C 0.37307(10) 0.28018(16) 0.42378(8) 0.0188(3) Uani 1 1 d . .
H13 H 0.3322 0.3874 0.4216 0.023 Uiso 1 1 calc R U
C5 C 0.49613(10) 0.31200(15) 0.44013(9) 0.0183(3) Uani 1 1 d . .
C6 C 0.54839(10) 0.24326(15) 0.52354(8) 0.0177(3) Uani 1 1 d . .
C7 C 0.66051(11) 0.25589(16) 0.55315(9) 0.0197(3) Uani 1 1 d . .
H8 H 0.6947 0.2075 0.6100 0.024 Uiso 1 1 calc R U
C8 C 0.72252(11) 0.34074(16) 0.49811(9) 0.0219(3) Uani 1 1 d . .
C9 C 0.84419(11) 0.36212(19) 0.52995(10) 0.0299(3) Uani 1 1 d . .
H9 H 0.8590 0.4724 0.5574 0.045 Uiso 1 1 calc R U
H2 H 0.8813 0.3507 0.4770 0.045 Uiso 1 1 calc R U
H10 H 0.8714 0.2771 0.5761 0.045 Uiso 1 1 calc R U
C10 C 0.46438(10) 0.16532(15) 0.56579(8) 0.0165(3) Uani 1 1 d . .
C11 C 0.34940(10) 0.04857(15) 0.63498(8) 0.0185(3) Uani 1 1 d . .
C12 C 0.28738(11) 0.11789(15) 0.55341(8) 0.0185(3) Uani 1 1 d . .
C13 C 0.17346(11) 0.10828(18) 0.53406(9) 0.0243(3) Uani 1 1 d . .
H7 H 0.1317 0.1576 0.4803 0.029 Uiso 1 1 calc R U
C14 C 0.12420(11) 0.02319(19) 0.59716(10) 0.0272(3) Uani 1 1 d . .
H6 H 0.0466 0.0147 0.5864 0.033 Uiso 1 1 calc R U
C15 C 0.18505(12) -0.05090(18) 0.67645(9) 0.0262(3) Uani 1 1 d . .
H5 H 0.1480 -0.1103 0.7172 0.031 Uiso 1 1 calc R U
C16 C 0.29760(11) -0.03916(16) 0.69630(9) 0.0223(3) Uani 1 1 d . .
H4 H 0.3386 -0.0893 0.7501 0.027 Uiso 1 1 calc R U
C17 C 0.55713(11) 0.39456(16) 0.38424(9) 0.0214(3) Uani 1 1 d . .
H12 H 0.5229 0.4406 0.3267 0.026 Uiso 1 1 calc R U
C18 C 0.66962(11) 0.40829(16) 0.41431(9) 0.0227(3) Uani 1 1 d . .
H11 H 0.7119 0.4655 0.3766 0.027 Uiso 1 1 calc R U

loop_
_atom_site_aniso_label
_atom_site_aniso_U_11
_atom_site_aniso_U_22
_atom_site_aniso_U_33
_atom_site_aniso_U_23
_atom_site_aniso_U_13
_atom_site_aniso_U_12
O1 0.0163(5) 0.0394(6) 0.0278(5) -0.0114(4) 0.0026(4) 0.0001(4)
O2 0.0230(5) 0.0349(6) 0.0257(5) -0.0005(4) 0.0040(4) 0.0114(4)
N1 0.0175(5) 0.0191(5) 0.0164(5) -0.0002(4) 0.0030(4) 0.0014(4)
N2 0.0204(6) 0.0186(5) 0.0175(5) -0.0011(4) 0.0042(4) 0.0003(4)
C1 0.0169(7) 0.0628(11) 0.0395(9) -0.0177(8) -0.0001(6) -0.0028(7)
C2 0.0207(7) 0.0262(7) 0.0137(6) 0.0025(5) 0.0032(5) 0.0043(5)
C3 0.0193(6) 0.0201(6) 0.0159(6) 0.0018(5) 0.0032(5) 0.0035(5)
C4 0.0214(6) 0.0179(6) 0.0176(6) 0.0027(5) 0.0047(5) 0.0034(5)
C5 0.0213(7) 0.0154(6) 0.0187(6) -0.0030(5) 0.0048(5) 0.0017(5)
C6 0.0221(6) 0.0140(6) 0.0177(6) -0.0033(5) 0.0054(5) 0.0006(5)
C7 0.0232(7) 0.0175(6) 0.0179(6) -0.0034(5) 0.0023(5) 0.0002(5)
C8 0.0219(7) 0.0201(6) 0.0242(7) -0.0088(5) 0.0057(5) -0.0028(5)
C9 0.0241(7) 0.0339(8) 0.0319(8) -0.0052(6) 0.0058(6) -0.0068(6)
C10 0.0184(6) 0.0148(6) 0.0160(6) -0.0036(5) 0.0025(5) 0.0010(5)
C11 0.0211(6) 0.0178(6) 0.0169(6) -0.0050(5) 0.0041(5) 0.0011(5)
C12 0.0218(7) 0.0183(6) 0.0168(6) -0.0038(5) 0.0072(5) 0.0000(5)
C13 0.0209(7) 0.0308(7) 0.0215(7) -0.0036(6) 0.0042(5) 0.0007(6)
C14 0.0199(7) 0.0368(8) 0.0264(7) -0.0058(6) 0.0083(5) -0.0027(6)
C15 0.0285(7) 0.0298(7) 0.0229(7) -0.0030(6) 0.0116(6) -0.0053(6)
C16 0.0282(7) 0.0218(6) 0.0176(6) -0.0017(5) 0.0061(5) -0.0012(5)
C17 0.0276(7) 0.0190(6) 0.0184(6) -0.0003(5) 0.0061(5) -0.0002(5)
C18 0.0271(7) 0.0212(6) 0.0217(7) -0.0036(5) 0.0100(6) -0.0045(5)

loop_
_atom_type_symbol
_atom_type_description
_atom_type_scat_dispersion_real
_atom_type_scat_dispersion_imag
_atom_type_scat_source
C C 0.0033 0.0016 'International Tables Vol C Tables 4.2.6.8 and 6.1.1.4'
H H 0.0000 0.0000 'International Tables Vol C Tables 4.2.6.8 and 6.1.1.4'
N N 0.0061 0.0033 'International Tables Vol C Tables 4.2.6.8 and 6.1.1.4'
O O 0.0106 0.0060 'International Tables Vol C Tables 4.2.6.8 and 6.1.1.4'

loop_
_geom_angle_atom_site_label_1
_geom_angle_atom_site_label_2
_geom_angle_atom_site_label_3
_geom_angle
C2 O1 C1 115.67(11)
C10 N1 C12 106.42(10)
C10 N1 C4 113.19(10)
C12 N1 C4 140.37(11)
C10 N2 C11 103.13(10)
O1 C1 H16 109.5
O1 C1 H3 109.5
H16 C1 H3 109.5
O1 C1 H1 109.5
H16 C1 H1 109.5
H3 C1 H1 109.5
O2 C2 O1 123.61(12)
O2 C2 C3 126.25(12)
O1 C2 C3 110.13(10)
C2 C3 C4 114.52(10)
C2 C3 H14 108.6
C4 C3 H14 108.6
C2 C3 H15 108.6
C4 C3 H15 108.6
H14 C3 H15 107.6
N1 C4 C5 99.95(9)
N1 C4 C3 113.57(10)
C5 C4 C3 111.90(10)
N1 C4 H13 110.3
C5 C4 H13 110.3
C3 C4 H13 110.3
C17 C5 C6 119.76(12)
C17 C5 C4 128.95(12)
C6 C5 C4 111.29(11)
C7 C6 C5 121.77(12)
C7 C6 C10 131.13(12)
C5 C6 C10 107.10(11)
C6 C7 C8 118.97(12)
C6 C7 H8 120.5
C8 C7 H8 120.5
C7 C8 C18 118.90(12)
C7 C8 C9 120.31(12)
C18 C8 C9 120.78(12)
C8 C9 H9 109.5
C8 C9 H2 109.5
H9 C9 H2 109.5
C8 C9 H10 109.5
H9 C9 H10 109.5
H2 C9 H10 109.5
N2 C10 N1 114.98(11)
N2 C10 C6 136.56(12)
N1 C10 C6 108.46(11)
C16 C11 N2 128.47(12)
C16 C11 C12 120.32(12)
N2 C11 C12 111.21(11)
N1 C12 C13 134.14(12)
N1 C12 C11 104.19(11)
C13 C12 C11 121.66(12)
C14 C13 C12 116.63(13)
C14 C13 H7 121.7
C12 C13 H7 121.7
C13 C14 C15 122.16(13)
C13 C14 H6 118.9
C15 C14 H6 118.9
C16 C15 C14 121.19(13)
C16 C15 H5 119.4
C14 C15 H5 119.4
C15 C16 C11 117.97(12)
C15 C16 H4 121.0
C11 C16 H4 121.0
C5 C17 C18 118.45(12)
C5 C17 H12 120.8
C18 C17 H12 120.8
C17 C18 C8 122.14(12)
C17 C18 H11 118.9
C8 C18 H11 118.9

loop_
_geom_bond_atom_site_label_1
_geom_bond_atom_site_label_2
_geom_bond_distance
O1 C2 1.3432(16)
O1 C1 1.4432(16)
O2 C2 1.2044(16)
N1 C10 1.3702(16)
N1 C12 1.3848(16)
N1 C4 1.4735(16)
N2 C10 1.3118(16)
N2 C11 1.3952(16)
C1 H16 0.9800
C1 H3 0.9800
C1 H1 0.9800
C2 C3 1.5009(17)
C3 C4 1.5254(17)
C3 H14 0.9900
C3 H15 0.9900
C4 C5 1.5252(17)
C4 H13 1.0000
C5 C17 1.3868(18)
C5 C6 1.3936(18)
C6 C7 1.3847(18)
C6 C10 1.4525(17)
C7 C8 1.3953(19)
C7 H8 0.9500
C8 C18 1.3967(19)
C8 C9 1.5080(18)
C9 H9 0.9800
C9 H2 0.9800
C9 H10 0.9800
C11 C16 1.3937(18)
C11 C12 1.4165(18)
C12 C13 1.3936(18)
C13 C14 1.384(2)
C13 H7 0.9500
C14 C15 1.402(2)
C14 H6 0.9500
C15 C16 1.3782(19)
C15 H5 0.9500
C16 H4 0.9500
C17 C18 1.3905(19)
C17 H12 0.9500
C18 H11 0.9500
